data_2001054
loop_
_publ_author_name
'Black, S. N.'
'Davey, R. J.'
'Slawin, A. M. Z.'
'Williams, D. J.'

_publ_section_title
;Structure of
 1-butyl-5-[(4-chlorophenyl)azo]-1,2,5,6-tetrahydro-4-methyl-2,6-dioxo-3-pyridinecarbonitrile
;
_journal_issue 2
_journal_name_full 'Acta Crystallographica Section C'
_journal_page_first 323
_journal_page_last 325
_journal_paper_doi 10.1107/S0108270191009393
_journal_volume 48
_journal_year 1992
_chemical_formula_sum 'C17 H17 Cl N4 O2'
_chemical_formula_weight 344.8
_symmetry_cell_setting monoclinic
_symmetry_space_group_name_Hall '-P 2ybc'
_symmetry_space_group_name_H-M 'P 1 21/c 1'
_cell_angle_alpha 90
_cell_angle_beta 93.52(3)
_cell_angle_gamma 90
_cell_formula_units_Z 4
_cell_length_a 7.586(2)
_cell_length_b 11.429(4)
_cell_length_c 19.592(8)
_cell_volume 1695.4(10)
_diffrn_radiation_type Cu
_diffrn_radiation_wavelength 1.54178
_exptl_absorpt_coefficient_mu 2.19
_exptl_crystal_density_diffrn 1.35
_exptl_crystal_F_000 776
_cod_data_source_file he0027.cif
_cod_data_source_block he0027a
_cod_original_cell_volume 1695.0(10)
_cod_original_formula_sum 'C17 H17 Cl1 N4 O2'
_cod_database_code 2001054

loop_
_atom_site_label
_atom_site_fract_x
_atom_site_fract_y
_atom_site_fract_z
_atom_site_U_iso_or_equiv
N(1) .9020(3) .3647(2) .85750(10) .0430(10)
C(2) .8691(4) .2733(3) .90130(10) .0460(10)
O(2) .9021(3) .2837(2) .96350(10) .0600(10)
C(3) .7927(4) .1657(3) .87170(10) .0420(10)
N(3) .7560(3) .0725(2) .90890(10) .0440(10)
C(4) .7536(3) .1569(3) .79900(10) .0430(10)
C(5) .7902(4) .2501(3) .75980(10) .0420(10)
C(6) .8698(4) .3589(3) .7866(2) .0460(10)
O(6) .9042(3) .4407(2) .75000(10) .0630(10)
C(7) .9748(4) .4744(3) .8885(2) .0530(10)
C(8) .8340(4) .5495(3) .9185(2) .0590(10)
C(9) .6992(4) .6024(3) .8675(2) .0620(10)
C(10) .7709(5) .7002(3) .8245(2) .078(2)
N(11) .7874(3) .0720(2) .97520(10) .0470(10)
C(12) .7422(4) -.0280(3) 1.01310(10) .0430(10)
C(13) .7918(4) -.0296(3) 1.0823(2) .0480(10)
C(14) .7490(4) -.1245(3) 1.1215(2) .0540(10)
C(15) .6563(4) -.2163(3) 1.0911(2) .0500(10)
Cl .60160(10) -.33650(10) 1.14070(10) .0760(10)
C(16) .6044(4) -.2144(3) 1.0224(2) .0550(10)
C(17) .6476(4) -.1196(3) .9831(2) .0490(10)
C(18) .6732(4) .0464(3) .7711(2) .0550(10)
C(19) .7530(4) .2494(3) .6868(2) .0530(10)
N(19) .7228(4) .2493(3) .6287(2) .0750(10)
H(7a) 1.0617 .4545 .9243 ?
H(7b) 1.0295 .5186 .8539 ?
H(8a) .8922 .6125 .9433 ?
H(8b) .7720 .5019 .9495 ?
H(9a) .6553 .5415 .8372 ?
H(9b) .6040 .6333 .8921 ?
H(10a) .6787 .7320 .7943 ?
H(10b) .8659 .6734 .7983 ?
H(10c) .8138 .7596 .8559 ?
H(11) .838(4) .1440(16) .9950(16) ?
H(13) .8557 .0351 1.1030 ?
H(14) .7834 -.1266 1.1694 ?
H(16) .5386 -.2785 1.0021 ?
H(17) .6121 -.1174 .9353 ?
H(18a) .6567 .0513 .7222 ?
H(18b) .5621 .0302 .7900 ?
H(18c) .7551 -.0153 .7832 ?

loop_
_geom_bond_atom_site_label_1
_geom_bond_atom_site_label_2
_geom_bond_distance
N(1) C(2) 1.387(4)
N(1) C(7) 1.485(4)
C(2) C(3) 1.466(4)
C(3) C(4) 1.441(4)
C(4) C(5) 1.351(4)
C(5) C(6) 1.466(4)
C(6) O(6) 1.217(4)
C(8) C(9) 1.512(4)
N(11) C(12) 1.415(4)
C(12) C(17) 1.379(4)
C(14) C(15) 1.378(4)
C(15) C(16) 1.378(4)
C(19) N(19) 1.147(4)
N(1) C(6) 1.397(4)
C(2) O(2) 1.230(3)
C(3) N(3) 1.329(4)
N(3) N(11) 1.308(3)
C(4) C(18) 1.492(4)
C(5) C(19) 1.442(4)
C(7) C(8) 1.516(5)
C(9) C(10) 1.520(5)
C(12) C(13) 1.386(4)
C(13) C(14) 1.378(5)
C(15) Cl 1.748(3)
C(16) C(17) 1.380(4)
